data_4062536
_journal_name_full Organometallics
_journal_paper_doi 10.1021/om034065x
_journal_year 2004
_chemical_formula_sum 'C34 H46 Cl Cr N2'
_chemical_formula_weight 570.18
_space_group_IT_number 62
_symmetry_cell_setting orthorhombic
_symmetry_space_group_name_Hall '-P 2ac 2n'
_symmetry_space_group_name_H-M 'P n m a'
_cell_angle_alpha 90.00
_cell_angle_beta 90.00
_cell_angle_gamma 90.00
_cell_formula_units_Z 4
_cell_length_a 14.660(2)
_cell_length_b 21.305(3)
_cell_length_c 9.9584(13)
_cell_measurement_temperature 173(2)
_cell_volume 3110.3(7)
_diffrn_ambient_temperature 173(2)
_exptl_crystal_density_diffrn 1.218
_cod_database_code 4062536

loop_
_symmetry_equiv_pos_as_xyz
'x, y, z'
'x+1/2, -y+1/2, -z+1/2'
'-x, y+1/2, -z'
'-x+1/2, -y, z+1/2'
'-x, -y, -z'
'-x-1/2, y-1/2, z-1/2'
'x, -y-1/2, z'
'x-1/2, y, -z-1/2'

loop_
_atom_site_label
_atom_site_type_symbol
_atom_site_fract_x
_atom_site_fract_y
_atom_site_fract_z
_atom_site_U_iso_or_equiv
_atom_site_adp_type
_atom_site_occupancy
_atom_site_calc_flag
_atom_site_refinement_flags
_atom_site_disorder_assembly
_atom_site_disorder_group
Cr1 Cr 0.62699(7) 0.2500 0.72365(10) 0.0205(3) Uani 1 d S . 1
Cl1 Cl 0.50302(12) 0.2500 0.86384(17) 0.0349(4) Uani 1 d S . 1
N1 N 0.5767(2) 0.18247(14) 0.5993(3) 0.0207(8) Uani 1 d . . 1
C1 C 0.4616(5) 0.2500 0.5066(7) 0.0285(16) Uani 1 d SD . 1
H1 H 0.4013 0.2500 0.4718 0.034 Uiso 1 calc SRD . 1
C2 C 0.5013(3) 0.19106(18) 0.5295(5) 0.0262(11) Uani 1 d . . 1
C3 C 0.4505(4) 0.1362(2) 0.4678(5) 0.0399(14) Uani 1 d . . 1
H3A H 0.4936 0.1022 0.4482 0.060 Uiso 1 calc R . 1
H3B H 0.4210 0.1497 0.3843 0.060 Uiso 1 calc R . 1
H3C H 0.4041 0.1211 0.5308 0.060 Uiso 1 calc R . 1
C4 C 0.6180(3) 0.12052(17) 0.5946(4) 0.0231(10) Uani 1 d . . 1
C5 C 0.6858(4) 0.1089(2) 0.4985(5) 0.0337(12) Uani 1 d . . 1
C6 C 0.7245(4) 0.0492(2) 0.4926(6) 0.0404(13) Uani 1 d . . 1
H6 H 0.7699 0.0403 0.4272 0.048 Uiso 1 calc R . 1
C7 C 0.6972(4) 0.0027(2) 0.5812(6) 0.0430(14) Uani 1 d . . 1
H7 H 0.7247 -0.0376 0.5774 0.052 Uiso 1 calc R . 1
C8 C 0.6315(4) 0.0146(2) 0.6729(5) 0.0404(13) Uani 1 d . . 1
H8 H 0.6138 -0.0177 0.7331 0.048 Uiso 1 calc R . 1
C9 C 0.5890(3) 0.0732(2) 0.6818(5) 0.0306(11) Uani 1 d . . 1
C10 C 0.7157(5) 0.1579(2) 0.3969(6) 0.0546(18) Uani 1 d . . 1
H10 H 0.6995 0.1997 0.4361 0.065 Uiso 1 calc R . 1
C11 C 0.8194(5) 0.1578(3) 0.3784(8) 0.081(3) Uani 1 d . . 1
H11A H 0.8390 0.1167 0.3448 0.121 Uiso 1 calc R . 1
H11B H 0.8490 0.1663 0.4647 0.121 Uiso 1 calc R . 1
H11C H 0.8366 0.1904 0.3136 0.121 Uiso 1 calc R . 1
C12 C 0.6642(7) 0.1524(3) 0.2699(7) 0.092(3) Uani 1 d . . 1
H12A H 0.6759 0.1112 0.2295 0.138 Uiso 1 calc R . 1
H12B H 0.6838 0.1855 0.2078 0.138 Uiso 1 calc R . 1
H12C H 0.5988 0.1569 0.2880 0.138 Uiso 1 calc R . 1
C13 C 0.5138(4) 0.0833(2) 0.7842(5) 0.0378(13) Uani 1 d . . 1
H13 H 0.4876 0.1261 0.7697 0.045 Uiso 1 calc R . 1
C14 C 0.5501(5) 0.0797(3) 0.9297(6) 0.0562(17) Uani 1 d . . 1
H14A H 0.5748 0.0377 0.9466 0.084 Uiso 1 calc R . 1
H14B H 0.5002 0.0881 0.9926 0.084 Uiso 1 calc R . 1
H14C H 0.5983 0.1110 0.9421 0.084 Uiso 1 calc R . 1
C15 C 0.4362(4) 0.0349(3) 0.7689(7) 0.0603(17) Uani 1 d . . 1
H15A H 0.4167 0.0332 0.6748 0.090 Uiso 1 calc R . 1
H15B H 0.3845 0.0473 0.8253 0.090 Uiso 1 calc R . 1
H15C H 0.4580 -0.0066 0.7969 0.090 Uiso 1 calc R . 1
C16 C 0.7192(6) 0.2827(4) 0.8913(7) 0.0287(18) Uiso 0.61 d PD . 1
H16 H 0.6965 0.3087 0.9612 0.034 Uiso 0.61 calc PR . 1
C17 C 0.7580(6) 0.3037(3) 0.7718(7) 0.0295(18) Uiso 0.61 d PD . 1
H17 H 0.7687 0.3460 0.7463 0.035 Uiso 0.61 calc PR . 1
C18 C 0.7782(9) 0.2500 0.6968(12) 0.046(4) Uiso 0.61 d SPD . 1
H18 H 0.8021 0.2500 0.6081 0.055 Uiso 0.61 calc SPR . 1
C16B C 0.7744(7) 0.2165(5) 0.7223(10) 0.020(2) Uiso 0.39 d PD . 2
H16B H 0.7980 0.1903 0.6533 0.024 Uiso 0.39 calc PR . 2
C17B C 0.7338(8) 0.1961(3) 0.8411(10) 0.026(3) Uiso 0.39 d PD . 2
H17B H 0.7243 0.1539 0.8681 0.031 Uiso 0.39 calc PR . 2
C18B C 0.7099(14) 0.2500 0.9125(15) 0.041(5) Uiso 0.39 d SPD . 2
H18B H 0.6812 0.2500 0.9981 0.050 Uiso 0.39 calc SPR . 2

loop_
_atom_site_aniso_label
_atom_site_aniso_U_11
_atom_site_aniso_U_22
_atom_site_aniso_U_33
_atom_site_aniso_U_23
_atom_site_aniso_U_13
_atom_site_aniso_U_12
Cr1 0.0181(5) 0.0223(5) 0.0210(6) 0.000 -0.0016(5) 0.000
Cl1 0.0277(10) 0.0490(10) 0.0279(10) 0.000 0.0069(8) 0.000
N1 0.025(2) 0.0187(16) 0.0187(19) 0.0019(15) 0.0000(17) 0.0022(15)
C1 0.029(4) 0.025(3) 0.032(4) 0.000 -0.017(3) 0.000
C2 0.029(3) 0.025(2) 0.025(3) 0.0024(19) -0.008(2) -0.004(2)
C3 0.050(3) 0.031(2) 0.039(3) 0.002(2) -0.024(3) -0.007(2)
C4 0.031(3) 0.0184(19) 0.020(2) -0.0007(17) -0.007(2) 0.0028(19)
C5 0.047(3) 0.021(2) 0.033(3) 0.000(2) 0.005(3) 0.000(2)
C6 0.041(3) 0.026(2) 0.054(4) -0.009(2) 0.009(3) 0.005(2)
C7 0.046(4) 0.023(2) 0.059(4) -0.004(3) -0.009(3) 0.008(2)
C8 0.050(3) 0.022(2) 0.049(3) 0.012(2) -0.018(3) -0.003(2)
C9 0.033(3) 0.026(2) 0.032(3) 0.005(2) -0.008(2) -0.003(2)
C10 0.082(5) 0.029(3) 0.052(4) 0.000(3) 0.037(4) 0.003(3)
C11 0.103(6) 0.038(3) 0.101(6) -0.011(3) 0.080(5) -0.006(3)
C12 0.174(10) 0.062(4) 0.040(4) 0.010(4) 0.027(5) 0.011(5)
C13 0.041(3) 0.035(3) 0.038(3) 0.017(2) 0.000(3) -0.005(2)
C14 0.078(5) 0.053(3) 0.038(3) 0.014(3) 0.003(3) -0.016(3)
C15 0.046(4) 0.064(4) 0.071(4) 0.018(3) -0.001(4) -0.017(3)

loop_
_geom_bond_atom_site_label_1
_geom_bond_atom_site_label_2
_geom_bond_distance
_geom_bond_site_symmetry_2
_geom_bond_publ_flag
Cr1 N1 2.036(3) 7_565 ?
Cr1 N1 2.036(3) . ?
Cr1 C16 2.258(8) 7_565 ?
Cr1 C17 2.286(8) 7_565 ?
Cr1 Cl1 2.292(2) . ?
N1 C2 1.319(6) . ?
N1 C4 1.453(5) . ?
C1 C2 1.403(5) 7_565 ?
C1 C2 1.403(5) . ?
C1 H1 0.9500 . ?
C2 C3 1.517(6) . ?
C3 H3A 0.9800 . ?
C3 H3B 0.9800 . ?
C3 H3C 0.9800 . ?
C4 C9 1.398(6) . ?
C4 C5 1.401(7) . ?
C5 C6 1.395(6) . ?
C5 C10 1.519(7) . ?
C6 C7 1.385(7) . ?
C6 H6 0.9500 . ?
C7 C8 1.351(8) . ?
C7 H7 0.9500 . ?
C8 C9 1.397(7) . ?
C8 H8 0.9500 . ?
C9 C13 1.517(7) . ?
C10 C12 1.477(10) . ?
C10 C11 1.532(9) . ?
C10 H10 1.0000 . ?
C11 H11A 0.9800 . ?
C11 H11B 0.9800 . ?
C11 H11C 0.9800 . ?
C12 H12A 0.9800 . ?
C12 H12B 0.9800 . ?
C12 H12C 0.9800 . ?
C13 C15 1.543(7) . ?
C13 C14 1.546(7) . ?
C13 H13 1.0000 . ?
C14 H14A 0.9800 . ?
C14 H14B 0.9800 . ?
C14 H14C 0.9800 . ?
C15 H15A 0.9800 . ?
C15 H15B 0.9800 . ?
C15 H15C 0.9800 . ?
C16 C17 1.393(6) . ?
C16 C16 1.393(16) 7_565 ?
C16 H16 0.9500 . ?
C17 C18 1.397(6) . ?
C17 H17 0.9500 . ?
C18 C17 1.397(6) 7_565 ?
C18 H18 0.9500 . ?
C16B C17B 1.393(6) . ?
C16B C16B 1.43(2) 7_565 ?
C16B H16B 0.9500 . ?
C17B C18B 1.395(6) . ?
C17B H17B 0.9500 . ?
C18B C17B 1.395(6) 7_565 ?
C18B H18B 0.9500 . ?
